data_2222049
loop_
_publ_author_name
'Gu, Zhun'
'Cheng, Wei'

_publ_section_title
;
 4-Acetamido-3-nitrophenyl acetate
;
_journal_coeditor_code HK2677
_journal_issue 6
_journal_name_full 'Acta Crystallographica Section E'
_journal_page_first o1194
_journal_paper_doi 10.1107/S1600536809015797
_journal_volume 65
_journal_year 2009
_chemical_formula_iupac 'C10 H10 N2 O5'
_chemical_formula_moiety 'C10 H10 N2 O5'
_chemical_formula_sum 'C10 H10 N2 O5'
_chemical_formula_weight 238.20
_chemical_name_common
;
<i>N</i>-[4-(Acetyloxy)-2-nitrophenyl]acetamide
;
_chemical_name_systematic
;
4-Acetamido-3-nitrophenyl acetate
;
_space_group_IT_number 15
_symmetry_cell_setting monoclinic
_symmetry_space_group_name_Hall '-C 2yc'
_symmetry_space_group_name_H-M 'C 1 2/c 1'
_atom_sites_solution_hydrogens geom
_atom_sites_solution_primary direct
_atom_sites_solution_secondary difmap
_audit_creation_method SHELXL-97
_cell_angle_alpha 90.00
_cell_angle_beta 108.67(3)
_cell_angle_gamma 90.00
_cell_formula_units_Z 8
_cell_length_a 24.859(5)
_cell_length_b 4.7060(9)
_cell_length_c 19.773(4)
_cell_measurement_reflns_used 25
_cell_measurement_temperature 298(2)
_cell_measurement_theta_max 13
_cell_measurement_theta_min 9
_cell_volume 2191.4(8)
_computing_cell_refinement 'CAD-4 Software (Enraf--Nonius, 1985)'
_computing_data_collection 'CAD-4 Software (Enraf--Nonius, 1985)'
_computing_data_reduction 'XCAD4 (Harms & Wocadlo, 1995)'
_computing_molecular_graphics 'ORTEP-3 for Windows (Farrugia, 1997)'
_computing_publication_material 'SHELXL97 (Sheldrick, 2008)'
_computing_structure_refinement 'SHELXL97 (Sheldrick, 2008)'
_computing_structure_solution 'SHELXS97 (Sheldrick, 2008)'
_diffrn_ambient_temperature 298(2)
_diffrn_measured_fraction_theta_full 0.998
_diffrn_measured_fraction_theta_max 0.998
_diffrn_measurement_device_type 'Enraf--Nonius CAD-4'
_diffrn_measurement_method \w/2\q
_diffrn_radiation_monochromator graphite
_diffrn_radiation_source 'fine-focus sealed tube'
_diffrn_radiation_type MoK\a
_diffrn_radiation_wavelength 0.71073
_diffrn_reflns_av_R_equivalents 0.0207
_diffrn_reflns_av_sigmaI/netI 0.0378
_diffrn_reflns_limit_h_max 29
_diffrn_reflns_limit_h_min 0
_diffrn_reflns_limit_k_max 5
_diffrn_reflns_limit_k_min 0
_diffrn_reflns_limit_l_max 22
_diffrn_reflns_limit_l_min -23
_diffrn_reflns_number 2039
_diffrn_reflns_theta_full 25.28
_diffrn_reflns_theta_max 25.28
_diffrn_reflns_theta_min 1.73
_diffrn_standards_decay_% 1
_diffrn_standards_interval_time 120
_diffrn_standards_number 3
_exptl_absorpt_coefficient_mu 0.118
_exptl_absorpt_correction_T_max 0.9883
_exptl_absorpt_correction_T_min 0.9655
_exptl_absorpt_correction_type psi-scan
_exptl_absorpt_process_details '(North <i>et al.</i>,  1968)'
_exptl_crystal_colour colorless
_exptl_crystal_density_diffrn 1.444
_exptl_crystal_density_method 'not measured'
_exptl_crystal_description needle
_exptl_crystal_F_000 992
_exptl_crystal_size_max 0.30
_exptl_crystal_size_mid 0.10
_exptl_crystal_size_min 0.10
_refine_diff_density_max 0.510
_refine_diff_density_min -0.558
_refine_ls_extinction_coef 0.091(8)
_refine_ls_extinction_method 'SHELXL97 (Sheldrick, 2008)'
_refine_ls_goodness_of_fit_ref 1.004
_refine_ls_hydrogen_treatment constr
_refine_ls_matrix_type full
_refine_ls_number_parameters 136
_refine_ls_number_reflns 1992
_refine_ls_number_restraints 0
_refine_ls_restrained_S_all 1.004
_refine_ls_R_factor_all 0.0957
_refine_ls_R_factor_gt 0.0642
_refine_ls_shift/su_max 0.000
_refine_ls_shift/su_mean 0.000
_refine_ls_structure_factor_coef Fsqd
_refine_ls_weighting_details 'calc w=1/[\s^2^(Fo^2^)+(0.1P)^2^+1.4P] where P=(Fo^2^+2Fc^2^)/3'
_refine_ls_weighting_scheme calc
_refine_ls_wR_factor_gt 0.1662
_refine_ls_wR_factor_ref 0.1868
_reflns_number_gt 1310
_reflns_number_total 1992
_reflns_threshold_expression I>2\s(I)
_cod_data_source_file hk2677.cif
_cod_data_source_block I
_cod_original_sg_symbol_H-M 'C 2/c'
_cod_database_code 2222049
_cod_database_fobs_code 2222049

loop_
_symmetry_equiv_pos_as_xyz
'x, y, z'
'-x, y, -z+1/2'
'x+1/2, y+1/2, z'
'-x+1/2, y+1/2, -z+1/2'
'-x, -y, -z'
'x, -y, z-1/2'
'-x+1/2, -y+1/2, -z'
'x+1/2, -y+1/2, z-1/2'

loop_
_atom_site_type_symbol
_atom_site_label
_atom_site_fract_x
_atom_site_fract_y
_atom_site_fract_z
_atom_site_U_iso_or_equiv
_atom_site_adp_type
_atom_site_calc_flag
_atom_site_refinement_flags
_atom_site_occupancy
_atom_site_disorder_assembly
_atom_site_disorder_group
N N1 0.07647(10) 0.5724(5) 0.10146(12) 0.0515(4) Uani d . 1 . .
H H1A 0.0516 0.7061 0.0897 0.062 Uiso calc R 1 . .
N N2 0.06554(11) -0.0326(5) -0.09742(14) 0.0514(7) Uani d . 1 . .
O O1 0.12640(12) 0.2734(6) 0.18301(13) 0.0844(9) Uani d . 1 . .
O O2 0.02074(10) -0.1112(6) -0.09213(14) 0.0857(9) Uani d . 1 . .
O O3 0.08434(11) -0.1300(6) -0.14164(15) 0.0872(9) Uani d . 1 . .
O O4 0.17417(10) 0.2065(5) -0.10210(12) 0.0688(7) Uani d . 1 . .
O O5 0.21944(11) 0.6153(5) -0.11162(14) 0.0770(8) Uani d . 1 . .
C C1 0.06037(13) 0.5863(7) 0.21107(15) 0.0515(4) Uani d . 1 . .
H H1B 0.0723 0.5004 0.2576 0.077 Uiso calc R 1 . .
H H1C 0.0204 0.5560 0.1888 0.077 Uiso calc R 1 . .
H H1D 0.0680 0.7866 0.2156 0.077 Uiso calc R 1 . .
C C2 0.09173(14) 0.4575(7) 0.16704(16) 0.0515(4) Uani d . 1 . .
C C3 0.10194(13) 0.4694(7) 0.05257(16) 0.0515(4) Uani d . 1 . .
C C4 0.07426(12) 0.2714(6) 0.00398(15) 0.0457(7) Uani d . 1 . .
H H4A 0.0399 0.1961 0.0048 0.055 Uiso calc R 1 . .
C C5 0.09830(12) 0.1834(6) -0.04697(15) 0.0441(7) Uani d . 1 . .
C C6 0.14971(11) 0.2930(6) -0.05065(15) 0.0427(7) Uani d . 1 . .
C C7 0.17661(12) 0.4918(6) 0.00190(17) 0.0512(8) Uani d . 1 . .
H H7A 0.2116 0.5645 0.0029 0.061 Uiso calc R 1 . .
C C8 0.15321(13) 0.5825(6) 0.05171(16) 0.0514(8) Uani d . 1 . .
H H8A 0.1716 0.7196 0.0850 0.062 Uiso calc R 1 . .
C C9 0.20627(12) 0.3744(6) -0.13076(16) 0.0484(7) Uani d . 1 . .
C C10 0.22342(15) 0.2336(7) -0.18863(18) 0.0607(9) Uani d . 1 . .
H H10A 0.2458 0.3629 -0.2061 0.091 Uiso calc R 1 . .
H H10B 0.1901 0.1808 -0.2270 0.091 Uiso calc R 1 . .
H H10C 0.2454 0.0667 -0.1699 0.091 Uiso calc R 1 . .

loop_
_atom_site_aniso_label
_atom_site_aniso_U_11
_atom_site_aniso_U_22
_atom_site_aniso_U_33
_atom_site_aniso_U_12
_atom_site_aniso_U_13
_atom_site_aniso_U_23
N1 0.0594(9) 0.0497(9) 0.0486(8) 0.0021(7) 0.0217(7) 0.0021(7)
N2 0.0494(14) 0.0471(15) 0.0587(16) -0.0106(12) 0.0185(12) -0.0027(13)
O1 0.0895(18) 0.093(2) 0.0743(17) 0.0254(16) 0.0320(14) 0.0246(15)
O2 0.0725(16) 0.093(2) 0.100(2) -0.0430(15) 0.0402(15) -0.0344(16)
O3 0.0887(18) 0.095(2) 0.0935(19) -0.0414(16) 0.0506(16) -0.0460(16)
O4 0.0795(16) 0.0577(14) 0.0814(17) -0.0073(12) 0.0426(14) -0.0024(12)
O5 0.109(2) 0.0442(14) 0.0964(19) -0.0279(13) 0.0595(16) -0.0069(13)
C1 0.0594(9) 0.0497(9) 0.0486(8) 0.0021(7) 0.0217(7) 0.0021(7)
C2 0.0594(9) 0.0497(9) 0.0486(8) 0.0021(7) 0.0217(7) 0.0021(7)
C3 0.0594(9) 0.0497(9) 0.0486(8) 0.0021(7) 0.0217(7) 0.0021(7)
C4 0.0444(15) 0.0400(16) 0.0561(17) -0.0079(13) 0.0207(13) -0.0007(14)
C5 0.0483(15) 0.0337(14) 0.0490(16) -0.0059(13) 0.0139(13) -0.0002(13)
C6 0.0463(15) 0.0332(14) 0.0508(16) -0.0008(13) 0.0184(13) 0.0066(13)
C7 0.0479(16) 0.0421(16) 0.0637(19) -0.0107(13) 0.0181(15) -0.0017(15)
C8 0.0601(18) 0.0422(17) 0.0498(17) -0.0059(15) 0.0146(14) -0.0020(14)
C9 0.0521(17) 0.0392(17) 0.0585(18) -0.0001(14) 0.0239(14) 0.0058(14)
C10 0.076(2) 0.0516(19) 0.068(2) -0.0007(17) 0.0421(18) 0.0031(17)

loop_
_atom_type_symbol
_atom_type_description
_atom_type_scat_dispersion_real
_atom_type_scat_dispersion_imag
_atom_type_scat_source
C C 0.0033 0.0016 'International Tables Vol C Tables 4.2.6.8 and 6.1.1.4'
H H 0.0000 0.0000 'International Tables Vol C Tables 4.2.6.8 and 6.1.1.4'
N N 0.0061 0.0033 'International Tables Vol C Tables 4.2.6.8 and 6.1.1.4'
O O 0.0106 0.0060 'International Tables Vol C Tables 4.2.6.8 and 6.1.1.4'

loop_
_geom_angle_atom_site_label_1
_geom_angle_atom_site_label_2
_geom_angle_atom_site_label_3
_geom_angle_site_symmetry_1
_geom_angle_site_symmetry_3
_geom_angle
_geom_angle_publ_flag
C9 O4 C6 . . 125.4(2) ?
C2 N1 C3 . . 118.5(3) ?
C2 N1 H1A . . 120.8 ?
C3 N1 H1A . . 120.8 ?
O2 N2 C5 . . 118.5(3) ?
O3 N2 O2 . . 121.8(3) ?
O3 N2 C5 . . 119.6(2) ?
C2 C1 H1B . . 109.5 ?
C2 C1 H1C . . 109.5 ?
H1B C1 H1C . . 109.5 ?
C2 C1 H1D . . 109.5 ?
H1B C1 H1D . . 109.5 ?
H1C C1 H1D . . 109.5 ?
O1 C2 N1 . . 120.4(3) ?
O1 C2 C1 . . 128.2(3) ?
N1 C2 C1 . . 111.5(3) ?
C4 C3 C8 . . 121.0(3) ?
C4 C3 N1 . . 119.2(3) ?
C8 C3 N1 . . 119.7(3) ?
C3 C4 C5 . . 118.7(3) ?
C3 C4 H4A . . 120.7 ?
C5 C4 H4A . . 120.7 ?
C4 C5 C6 . . 122.6(3) ?
C4 C5 N2 . . 115.1(2) ?
C6 C5 N2 . . 122.3(3) ?
C7 C6 C5 . . 115.7(3) ?
C7 C6 O4 . . 121.2(2) ?
C5 C6 O4 . . 123.0(3) ?
C8 C7 C6 . . 122.2(3) ?
C8 C7 H7A . . 118.9 ?
C6 C7 H7A . . 118.9 ?
C7 C8 C3 . . 119.7(3) ?
C7 C8 H8A . . 120.2 ?
C3 C8 H8A . . 120.2 ?
O5 C9 O4 . . 123.2(3) ?
O5 C9 C10 . . 122.7(3) ?
O4 C9 C10 . . 114.1(3) ?
C9 C10 H10A . . 109.5 ?
C9 C10 H10B . . 109.5 ?
H10A C10 H10B . . 109.5 ?
C9 C10 H10C . . 109.5 ?
H10A C10 H10C . . 109.5 ?
H10B C10 H10C . . 109.5 ?

loop_
_geom_bond_atom_site_label_1
_geom_bond_atom_site_label_2
_geom_bond_site_symmetry_2
_geom_bond_distance
_geom_bond_publ_flag
O1 C2 . 1.191(4) ?
O4 C9 . 1.368(3) ?
O4 C6 . 1.402(3) ?
O5 C9 . 1.207(3) ?
N1 C2 . 1.343(4) ?
N1 C3 . 1.401(4) ?
N1 H1A . 0.8600 ?
N2 O3 . 1.206(3) ?
N2 O2 . 1.209(3) ?
N2 C5 . 1.474(4) ?
C1 C2 . 1.473(4) ?
C1 H1B . 0.9600 ?
C1 H1C . 0.9600 ?
C1 H1D . 0.9600 ?
C3 C4 . 1.357(4) ?
C3 C8 . 1.386(4) ?
C4 C5 . 1.389(4) ?
C4 H4A . 0.9300 ?
C5 C6 . 1.402(4) ?
C6 C7 . 1.399(4) ?
C7 C8 . 1.363(4) ?
C7 H7A . 0.9300 ?
C8 H8A . 0.9300 ?
C9 C10 . 1.497(4) ?
C10 H10A . 0.9600 ?
C10 H10B . 0.9600 ?
C10 H10C . 0.9600 ?

loop_
_geom_hbond_atom_site_label_D
_geom_hbond_atom_site_label_H
_geom_hbond_atom_site_label_A
_geom_hbond_site_symmetry_A
_geom_hbond_distance_DH
_geom_hbond_distance_HA
_geom_hbond_distance_DA
_geom_hbond_angle_DHA
_geom_hbond_publ_flag
C4 H4A O2 . 0.93 2.33 2.647(4) 100 yes
C7 H7A O5 . 0.93 2.35 2.836(4) 113 yes
C10 H10C O5 1_545 0.96 2.59 3.300(4) 130 yes

loop_
_geom_torsion_atom_site_label_1
_geom_torsion_atom_site_label_2
_geom_torsion_atom_site_label_3
_geom_torsion_atom_site_label_4
_geom_torsion_site_symmetry_1
_geom_torsion_site_symmetry_2
_geom_torsion_site_symmetry_3
_geom_torsion_site_symmetry_4
_geom_torsion
_geom_torsion_publ_flag
C3 N1 C2 O1 . . . . 0.4(5) ?
C3 N1 C2 C1 . . . . -179.1(3) ?
C2 N1 C3 C4 . . . . 97.3(4) ?
C2 N1 C3 C8 . . . . -86.5(4) ?
C8 C3 C4 C5 . . . . 0.0(5) ?
N1 C3 C4 C5 . . . . 176.2(3) ?
C3 C4 C5 C6 . . . . -0.7(5) ?
C3 C4 C5 N2 . . . . 179.8(3) ?
O3 N2 C5 C4 . . . . -177.0(3) ?
O2 N2 C5 C4 . . . . 1.6(4) ?
O3 N2 C5 C6 . . . . 3.5(4) ?
O2 N2 C5 C6 . . . . -178.0(3) ?
C4 C5 C6 C7 . . . . 1.9(4) ?
N2 C5 C6 C7 . . . . -178.6(3) ?
C4 C5 C6 O4 . . . . -179.7(3) ?
N2 C5 C6 O4 . . . . -0.2(4) ?
C9 O4 C6 C7 . . . . -33.5(4) ?
C9 O4 C6 C5 . . . . 148.2(3) ?
C5 C6 C7 C8 . . . . -2.7(4) ?
O4 C6 C7 C8 . . . . 178.9(3) ?
C6 C7 C8 C3 . . . . 2.2(5) ?
C4 C3 C8 C7 . . . . -0.7(5) ?
N1 C3 C8 C7 . . . . -176.9(3) ?
C6 O4 C9 O5 . . . . 3.9(5) ?
C6 O4 C9 C10 . . . . -175.7(3) ?

loop_
_cod_related_entry_id
_cod_related_entry_database
_cod_related_entry_code
1 ChemSpider 24742275
